data_4301139
loop_
_publ_author_name
'Carolynne Ricardo'
'Lauren M. Matosziuk'
'Jeffrey D. Evanseck'
'Tomislav Pintauer'

_publ_section_title
;
Strong Coordination of Tetraphenylborate Anion to Copper(I) Bipyridine and
Phenanthroline-Based Complexes and Its Effect on Catalytic Activity in the
Cyclopropanation of Styrene
;
_journal_name_full 'Inorganic Chemistry'
_journal_page_first 16
_journal_page_last 18
_journal_paper_doi 10.1021/ic801783r
_journal_volume 48
_journal_year 2009
_chemical_formula_moiety 'C36 H28 B Cu N2'
_chemical_formula_sum 'C36 H28 B Cu N2'
_chemical_formula_weight 562.95
_chemical_name_systematic
; 
 ? 
;
_space_group_IT_number 14
_symmetry_cell_setting monoclinic
_symmetry_space_group_name_Hall '-P 2ybc'
_symmetry_space_group_name_H-M 'P 1 21/c 1'
_atom_sites_solution_hydrogens geom
_atom_sites_solution_primary direct
_atom_sites_solution_secondary difmap
_audit_creation_method SHELXL-97
_cell_angle_alpha 90.00
_cell_angle_beta 117.0020(10)
_cell_angle_gamma 90.00
_cell_formula_units_Z 4
_cell_length_a 9.7342(7)
_cell_length_b 32.7707(18)
_cell_length_c 9.4081(5)
_cell_measurement_reflns_used 9816
_cell_measurement_temperature 150(2)
_cell_measurement_theta_max 61.996
_cell_measurement_theta_min 4.704
_cell_volume 2674.0(3)
_computing_cell_refinement 'SAINT (Bruker, 1998)'
_computing_data_collection 'SMART (Bruker, 1998)'
_computing_data_reduction SAINT
_computing_molecular_graphics 'SHELXTL (Shedrick, 2000)'
_computing_publication_material SHELXTL
_computing_structure_refinement 'SHELXL-97 (Sheldrick, 1997)'
_computing_structure_solution 'SHELXS-97 (Sheldrick, 1997)'
_diffrn_ambient_temperature 150(2)
_diffrn_measured_fraction_theta_full 0.944
_diffrn_measured_fraction_theta_max 0.944
_diffrn_measurement_device_type 'Bruker Smart ApexII'
_diffrn_measurement_method '\f and \w Scans'
_diffrn_radiation_monochromator graphite
_diffrn_radiation_source 'fine-focus sealed tube'
_diffrn_radiation_type MoK\a
_diffrn_radiation_wavelength 0.71073
_diffrn_reflns_av_R_equivalents 0.0573
_diffrn_reflns_av_sigmaI/netI 0.0541
_diffrn_reflns_limit_h_max 14
_diffrn_reflns_limit_h_min -14
_diffrn_reflns_limit_k_max 50
_diffrn_reflns_limit_k_min -50
_diffrn_reflns_limit_l_max 13
_diffrn_reflns_limit_l_min -14
_diffrn_reflns_number 35474
_diffrn_reflns_theta_full 32.97
_diffrn_reflns_theta_max 32.97
_diffrn_reflns_theta_min 1.24
_diffrn_standards_interval_count 0
_diffrn_standards_interval_time 0
_diffrn_standards_number 9501
_exptl_absorpt_coefficient_mu 0.846
_exptl_absorpt_correction_T_max 0.8765
_exptl_absorpt_correction_T_min 0.7283
_exptl_absorpt_correction_type multi-scan
_exptl_absorpt_process_details 'SADABS (Sheldrick, 2002)'
_exptl_crystal_colour orange
_exptl_crystal_density_diffrn 1.398
_exptl_crystal_density_method 'not measured'
_exptl_crystal_description rhomboid
_exptl_crystal_F_000 1168
_exptl_crystal_size_max 0.40
_exptl_crystal_size_mid 0.30
_exptl_crystal_size_min 0.16
_refine_diff_density_max 0.490
_refine_diff_density_min -0.533
_refine_diff_density_rms 0.061
_refine_ls_extinction_method none
_refine_ls_goodness_of_fit_ref 1.017
_refine_ls_hydrogen_treatment constr
_refine_ls_matrix_type full
_refine_ls_number_parameters 361
_refine_ls_number_reflns 9501
_refine_ls_number_restraints 0
_refine_ls_restrained_S_all 1.017
_refine_ls_R_factor_all 0.0544
_refine_ls_R_factor_gt 0.0362
_refine_ls_shift/su_max 0.004
_refine_ls_shift/su_mean 0.000
_refine_ls_structure_factor_coef Fsqd
_refine_ls_weighting_details 'calc w=1/[\s^2^(Fo^2^)+(0.0510P)^2^+0.0000P] where P=(Fo^2^+2Fc^2^)/3'
_refine_ls_weighting_scheme calc
_refine_ls_wR_factor_gt 0.0947
_refine_ls_wR_factor_ref 0.1044
_reflns_number_gt 6839
_reflns_number_total 9501
_reflns_threshold_expression >2sigma(I)
_cod_data_source_file ic801783r_si_002_2.cif
_cod_data_source_block '[Cu(phen)][BPh4]'
_cod_original_sg_symbol_Hall -P2ybc
_cod_original_sg_symbol_H-M 'P 21/c'
_cod_database_code 4301139

loop_
_symmetry_equiv_pos_as_xyz
'x, y, z'
'-x, y+1/2, -z+1/2'
'-x, -y, -z'
'x, -y-1/2, z-1/2'

loop_
_atom_site_label
_atom_site_type_symbol
_atom_site_fract_x
_atom_site_fract_y
_atom_site_fract_z
_atom_site_U_iso_or_equiv
_atom_site_adp_type
_atom_site_occupancy
_atom_site_symmetry_multiplicity
_atom_site_calc_flag
_atom_site_refinement_flags
_atom_site_disorder_assembly
_atom_site_disorder_group
Cu1 Cu 0.48828(2) 0.864454(6) 0.51513(2) 0.02317(6) Uani 1 1 d . . .
C4 C 0.60943(16) 0.86042(4) 0.78301(17) 0.0206(3) Uani 1 1 d . . .
H12 H 0.5862 0.8361 0.8289 0.025 Uiso 1 1 calc R . .
C13 C 0.24455(16) 0.92554(4) 0.74146(17) 0.0184(3) Uani 1 1 d . . .
C1 C 0.25553(15) 0.88201(4) 0.49598(16) 0.0186(3) Uani 1 1 d . . .
C3 C 0.50715(15) 0.89355(4) 0.75250(16) 0.0182(3) Uani 1 1 d . . .
C21 C 0.33509(17) 0.80120(4) 0.99515(18) 0.0233(3) Uani 1 1 d . . .
H21 H 0.4028 0.7928 1.0978 0.028 Uiso 1 1 calc R . .
C19 C 0.28017(15) 0.84712(4) 0.77042(16) 0.0177(3) Uani 1 1 d . . .
N2 N 0.59013(13) 0.89641(4) 0.40199(14) 0.0195(2) Uani 1 1 d . . .
C29 C 0.67350(15) 0.87166(4) 0.35448(16) 0.0175(3) Uani 1 1 d . . .
N1 N 0.58941(13) 0.81585(4) 0.45823(14) 0.0197(2) Uani 1 1 d . . .
C33 C 0.67472(15) 0.82862(4) 0.38583(16) 0.0174(3) Uani 1 1 d . . .
C20 C 0.37702(16) 0.83291(4) 0.92439(17) 0.0200(3) Uani 1 1 d . . .
H20 H 0.4729 0.8451 0.9814 0.024 Uiso 1 1 calc R . .
C32 C 0.76050(16) 0.80176(4) 0.34065(17) 0.0210(3) Uani 1 1 d . . .
C27 C 0.75005(18) 0.92811(5) 0.24443(19) 0.0264(3) Uani 1 1 d . . .
H27 H 0.8016 0.9389 0.1905 0.032 Uiso 1 1 calc R . .
C2 C 0.24756(16) 0.84365(5) 0.42469(17) 0.0215(3) Uani 1 1 d . . .
H2 H 0.2300 0.8199 0.4778 0.026 Uiso 1 1 calc R . .
C11 C 0.76558(18) 0.86592(5) 0.82040(19) 0.0261(3) Uani 1 1 d . . .
H11 H 0.8300 0.8434 0.8415 0.031 Uiso 1 1 calc R . .
C16 C 0.10793(18) 0.98656(5) 0.8500(2) 0.0267(3) Uani 1 1 d . . .
H16 H 0.0628 1.0064 0.8861 0.032 Uiso 1 1 calc R . .
C10 C 0.82344(17) 0.90476(5) 0.82583(18) 0.0269(3) Uani 1 1 d . . .
H10 H 0.9262 0.9085 0.8490 0.032 Uiso 1 1 calc R . .
B1 B 0.32038(18) 0.88710(5) 0.69097(18) 0.0174(3) Uani 1 1 d . . .
C12 C 0.57286(17) 0.93239(4) 0.76079(18) 0.0234(3) Uani 1 1 d . . .
H4 H 0.5106 0.9553 0.7416 0.028 Uiso 1 1 calc R . .
C30 C 0.84384(17) 0.85805(5) 0.23187(19) 0.0258(3) Uani 1 1 d . . .
H30 H 0.8992 0.8677 0.1802 0.031 Uiso 1 1 calc R . .
C36 C 0.75533(18) 0.76011(5) 0.37300(18) 0.0273(3) Uani 1 1 d . . .
H36 H 0.8122 0.7413 0.3473 0.033 Uiso 1 1 calc R . .
C35 C 0.66615(19) 0.74732(5) 0.44249(19) 0.0288(3) Uani 1 1 d . . .
H35 H 0.6601 0.7198 0.4624 0.035 Uiso 1 1 calc R . .
C8 C 0.20792(17) 0.83928(5) 0.26180(18) 0.0277(3) Uani 1 1 d . . .
H8 H 0.2042 0.8134 0.2195 0.033 Uiso 1 1 calc R . .
C22 C 0.19415(19) 0.78214(5) 0.91465(19) 0.0274(3) Uani 1 1 d . . .
H22 H 0.1668 0.7606 0.9610 0.033 Uiso 1 1 calc R . .
C18 C 0.31968(17) 0.94213(4) 0.89423(17) 0.0223(3) Uani 1 1 d . . .
H18 H 0.4180 0.9328 0.9626 0.027 Uiso 1 1 calc R . .
C25 C 0.58922(17) 0.93592(4) 0.37259(18) 0.0246(3) Uani 1 1 d . . .
H25 H 0.5335 0.9532 0.4058 0.030 Uiso 1 1 calc R . .
C7 C 0.17475(18) 0.87300(6) 0.16502(19) 0.0326(4) Uani 1 1 d . . .
H7 H 0.1496 0.8702 0.0576 0.039 Uiso 1 1 calc R . .
C6 C 0.17930(18) 0.91149(6) 0.23006(19) 0.0309(4) Uani 1 1 d . . .
H6 H 0.1548 0.9345 0.1651 0.037 Uiso 1 1 calc R . .
C31 C 0.84728(17) 0.81803(5) 0.26445(19) 0.0264(3) Uani 1 1 d . . .
H31 H 0.9069 0.8006 0.2372 0.032 Uiso 1 1 calc R . .
C17 C 0.25440(18) 0.97195(4) 0.94883(19) 0.0257(3) Uani 1 1 d . . .
H17 H 0.3088 0.9822 1.0518 0.031 Uiso 1 1 calc R . .
C26 C 0.66788(18) 0.95313(5) 0.29390(19) 0.0281(3) Uani 1 1 d . . .
H26 H 0.6642 0.9811 0.2757 0.034 Uiso 1 1 calc R . .
C28 C 0.75611(16) 0.88612(4) 0.27543(17) 0.0205(3) Uani 1 1 d . . .
C24 C 0.13666(17) 0.82779(5) 0.69392(18) 0.0245(3) Uani 1 1 d . . .
H24 H 0.0669 0.8366 0.5927 0.029 Uiso 1 1 calc R . .
C14 C 0.09732(16) 0.94113(4) 0.64435(18) 0.0236(3) Uani 1 1 d . . .
H14 H 0.0424 0.9311 0.5412 0.028 Uiso 1 1 calc R . .
C34 C 0.58462(18) 0.77610(4) 0.48297(18) 0.0250(3) Uani 1 1 d . . .
H34 H 0.5239 0.7671 0.5296 0.030 Uiso 1 1 calc R . .
C15 C 0.03055(17) 0.97122(5) 0.6976(2) 0.0270(3) Uani 1 1 d . . .
H15 H -0.0672 0.9810 0.6296 0.032 Uiso 1 1 calc R . .
C5 C 0.22013(17) 0.91576(5) 0.39116(18) 0.0244(3) Uani 1 1 d . . .
H5 H 0.2244 0.9418 0.4319 0.029 Uiso 1 1 calc R . .
C9 C 0.72646(17) 0.93780(5) 0.79639(18) 0.0259(3) Uani 1 1 d . . .
H9 H 0.7645 0.9640 0.8004 0.031 Uiso 1 1 calc R . .
C23 C 0.09417(19) 0.79584(5) 0.76314(19) 0.0300(3) Uani 1 1 d . . .
H23 H -0.0019 0.7836 0.7074 0.036 Uiso 1 1 calc R . .

loop_
_atom_site_aniso_label
_atom_site_aniso_U_11
_atom_site_aniso_U_22
_atom_site_aniso_U_33
_atom_site_aniso_U_23
_atom_site_aniso_U_13
_atom_site_aniso_U_12
Cu1 0.02409(10) 0.02497(10) 0.02717(11) 0.00214(7) 0.01752(8) 0.00135(7)
C4 0.0229(7) 0.0212(7) 0.0199(7) 0.0041(5) 0.0117(6) 0.0019(5)
C13 0.0202(6) 0.0171(6) 0.0216(7) 0.0006(5) 0.0128(6) -0.0017(5)
C1 0.0152(6) 0.0229(7) 0.0197(6) 0.0000(5) 0.0097(5) -0.0013(5)
C3 0.0199(6) 0.0195(6) 0.0168(6) -0.0008(5) 0.0097(5) -0.0008(5)
C21 0.0300(8) 0.0232(7) 0.0211(7) 0.0037(6) 0.0154(6) 0.0063(6)
C19 0.0208(6) 0.0171(6) 0.0182(6) -0.0019(5) 0.0116(5) 0.0000(5)
N2 0.0196(5) 0.0186(6) 0.0211(6) 0.0005(5) 0.0100(5) 0.0008(4)
C29 0.0161(6) 0.0201(6) 0.0162(6) -0.0005(5) 0.0072(5) -0.0023(5)
N1 0.0203(6) 0.0203(6) 0.0190(6) 0.0008(5) 0.0094(5) -0.0026(4)
C33 0.0155(6) 0.0190(6) 0.0163(6) -0.0014(5) 0.0060(5) -0.0014(5)
C20 0.0202(6) 0.0219(7) 0.0198(7) -0.0011(5) 0.0107(6) 0.0005(5)
C32 0.0180(6) 0.0232(7) 0.0196(7) -0.0040(5) 0.0065(5) 0.0009(5)
C27 0.0275(8) 0.0274(8) 0.0261(8) 0.0050(6) 0.0136(6) -0.0063(6)
C2 0.0177(6) 0.0277(7) 0.0215(7) -0.0013(6) 0.0111(5) -0.0011(5)
C11 0.0218(7) 0.0303(8) 0.0270(8) 0.0062(6) 0.0118(6) 0.0065(6)
C16 0.0350(8) 0.0175(7) 0.0404(9) -0.0006(6) 0.0283(8) -0.0005(6)
C10 0.0178(7) 0.0368(9) 0.0261(8) 0.0009(6) 0.0099(6) -0.0025(6)
B1 0.0178(7) 0.0170(7) 0.0180(7) 0.0001(5) 0.0086(6) -0.0007(5)
C12 0.0248(7) 0.0189(7) 0.0293(8) -0.0027(6) 0.0148(6) -0.0017(5)
C30 0.0213(7) 0.0356(9) 0.0258(8) -0.0047(6) 0.0152(6) -0.0042(6)
C36 0.0285(8) 0.0225(7) 0.0251(8) -0.0062(6) 0.0070(6) 0.0029(6)
C35 0.0372(9) 0.0174(7) 0.0248(8) -0.0008(6) 0.0078(7) -0.0017(6)
C8 0.0207(7) 0.0402(9) 0.0239(7) -0.0082(7) 0.0117(6) 0.0002(6)
C22 0.0393(9) 0.0214(7) 0.0298(8) 0.0012(6) 0.0230(7) -0.0040(6)
C18 0.0248(7) 0.0215(7) 0.0212(7) 0.0008(5) 0.0110(6) 0.0023(5)
C25 0.0260(7) 0.0201(7) 0.0276(8) 0.0016(6) 0.0120(6) 0.0023(6)
C7 0.0230(7) 0.0588(11) 0.0183(7) 0.0023(7) 0.0113(6) 0.0083(7)
C6 0.0254(8) 0.0462(10) 0.0253(8) 0.0130(7) 0.0152(7) 0.0092(7)
C31 0.0211(7) 0.0337(8) 0.0274(8) -0.0080(6) 0.0137(6) -0.0002(6)
C17 0.0363(8) 0.0211(7) 0.0257(7) -0.0028(6) 0.0192(7) -0.0016(6)
C26 0.0308(8) 0.0204(7) 0.0314(8) 0.0067(6) 0.0126(7) -0.0013(6)
C28 0.0176(6) 0.0252(7) 0.0194(7) -0.0008(5) 0.0090(5) -0.0047(5)
C24 0.0241(7) 0.0297(8) 0.0184(7) 0.0005(6) 0.0084(6) -0.0056(6)
C14 0.0202(7) 0.0254(7) 0.0258(7) -0.0003(6) 0.0109(6) -0.0001(5)
C34 0.0286(8) 0.0222(7) 0.0229(7) 0.0010(6) 0.0105(6) -0.0054(6)
C15 0.0224(7) 0.0249(8) 0.0373(9) 0.0032(6) 0.0165(7) 0.0031(6)
C5 0.0235(7) 0.0280(8) 0.0248(8) 0.0054(6) 0.0135(6) 0.0031(6)
C9 0.0257(7) 0.0249(7) 0.0287(8) -0.0060(6) 0.0138(6) -0.0082(6)
C23 0.0318(8) 0.0322(8) 0.0262(8) -0.0037(6) 0.0135(7) -0.0143(7)

loop_
_atom_type_symbol
_atom_type_description
_atom_type_scat_dispersion_real
_atom_type_scat_dispersion_imag
_atom_type_scat_source
C C 0.0033 0.0016 'International Tables Vol C Tables 4.2.6.8 and 6.1.1.4'
H H 0.0000 0.0000 'International Tables Vol C Tables 4.2.6.8 and 6.1.1.4'
B B 0.0013 0.0007 'International Tables Vol C Tables 4.2.6.8 and 6.1.1.4'
N N 0.0061 0.0033 'International Tables Vol C Tables 4.2.6.8 and 6.1.1.4'
Cu Cu 0.3201 1.2651 'International Tables Vol C Tables 4.2.6.8 and 6.1.1.4'

loop_
_geom_angle_atom_site_label_1
_geom_angle_atom_site_label_2
_geom_angle_atom_site_label_3
_geom_angle
_geom_angle_site_symmetry_1
_geom_angle_site_symmetry_3
_geom_angle_publ_flag
N2 Cu1 N1 81.91(5) . . ?
N2 Cu1 C2 129.74(5) . . ?
N1 Cu1 C2 102.08(5) . . ?
N2 Cu1 C4 118.84(5) . . ?
N1 Cu1 C4 100.12(5) . . ?
C2 Cu1 C4 109.79(5) . . ?
N2 Cu1 C1 122.22(5) . . ?
N1 Cu1 C1 138.80(5) . . ?
C2 Cu1 C1 36.75(5) . . ?
C4 Cu1 C1 95.78(5) . . ?
N2 Cu1 C3 116.03(5) . . ?
N1 Cu1 C3 135.70(5) . . ?
C2 Cu1 C3 95.89(5) . . ?
C4 Cu1 C3 35.59(5) . . ?
C1 Cu1 C3 67.50(5) . . ?
C11 C4 C3 122.28(13) . . ?
C11 C4 Cu1 103.28(10) . . ?
C3 C4 Cu1 76.37(8) . . ?
C11 C4 H12 115.6 . . ?
C3 C4 H12 115.6 . . ?
Cu1 C4 H12 115.6 . . ?
C18 C13 C14 115.65(13) . . ?
C18 C13 B1 120.35(12) . . ?
C14 C13 B1 123.69(13) . . ?
C2 C1 C5 114.92(13) . . ?
C2 C1 B1 121.86(12) . . ?
C5 C1 B1 122.88(12) . . ?
C2 C1 Cu1 69.41(8) . . ?
C5 C1 Cu1 99.92(9) . . ?
B1 C1 Cu1 94.19(8) . . ?
C12 C3 C4 114.99(12) . . ?
C12 C3 B1 122.28(12) . . ?
C4 C3 B1 122.36(12) . . ?
C12 C3 Cu1 104.81(9) . . ?
C4 C3 Cu1 68.03(8) . . ?
B1 C3 Cu1 90.93(8) . . ?
C22 C21 C20 120.68(14) . . ?
C22 C21 H21 119.7 . . ?
C20 C21 H21 119.7 . . ?
C24 C19 C20 115.29(13) . . ?
C24 C19 B1 121.06(12) . . ?
C20 C19 B1 123.25(12) . . ?
C25 N2 C29 117.63(12) . . ?
C25 N2 Cu1 130.70(10) . . ?
C29 N2 Cu1 111.66(9) . . ?
N2 C29 C28 123.01(13) . . ?
N2 C29 C33 117.91(12) . . ?
C28 C29 C33 119.08(13) . . ?
C34 N1 C33 117.95(12) . . ?
C34 N1 Cu1 130.69(10) . . ?
C33 N1 Cu1 111.36(9) . . ?
N1 C33 C32 122.79(13) . . ?
N1 C33 C29 117.05(12) . . ?
C32 C33 C29 120.15(13) . . ?
C21 C20 C19 122.47(13) . . ?
C21 C20 H20 118.8 . . ?
C19 C20 H20 118.8 . . ?
C36 C32 C33 117.29(14) . . ?
C36 C32 C31 123.80(14) . . ?
C33 C32 C31 118.91(13) . . ?
C26 C27 C28 119.59(14) . . ?
C26 C27 H27 120.2 . . ?
C28 C27 H27 120.2 . . ?
C8 C2 C1 122.50(14) . . ?
C8 C2 Cu1 99.76(9) . . ?
C1 C2 Cu1 73.84(8) . . ?
C8 C2 H2 116.7 . . ?
C1 C2 H2 116.7 . . ?
Cu1 C2 H2 116.7 . . ?
C10 C11 C4 120.17(14) . . ?
C10 C11 H11 119.9 . . ?
C4 C11 H11 119.9 . . ?
C15 C16 C17 118.81(14) . . ?
C15 C16 H16 120.6 . . ?
C17 C16 H16 120.6 . . ?
C9 C10 C11 118.99(14) . . ?
C9 C10 H10 120.5 . . ?
C11 C10 H10 120.5 . . ?
C13 B1 C19 104.48(11) . . ?
C13 B1 C3 111.70(11) . . ?
C19 B1 C3 113.23(11) . . ?
C13 B1 C1 113.84(11) . . ?
C19 B1 C1 111.99(11) . . ?
C3 B1 C1 101.92(11) . . ?
C9 C12 C3 122.73(14) . . ?
C9 C12 H4 118.6 . . ?
C3 C12 H4 118.6 . . ?
C31 C30 C28 121.10(14) . . ?
C31 C30 H30 119.4 . . ?
C28 C30 H30 119.4 . . ?
C35 C36 C32 119.62(14) . . ?
C35 C36 H36 120.2 . . ?
C32 C36 H36 120.2 . . ?
C36 C35 C34 119.16(14) . . ?
C36 C35 H35 120.4 . . ?
C34 C35 H35 120.4 . . ?
C7 C8 C2 120.36(15) . . ?
C7 C8 H8 119.8 . . ?
C2 C8 H8 119.8 . . ?
C21 C22 C23 118.49(14) . . ?
C21 C22 H22 120.8 . . ?
C23 C22 H22 120.8 . . ?
C17 C18 C13 122.92(14) . . ?
C17 C18 H18 118.5 . . ?
C13 C18 H18 118.5 . . ?
N2 C25 C26 123.40(14) . . ?
N2 C25 H25 118.3 . . ?
C26 C25 H25 118.3 . . ?
C8 C7 C6 119.07(15) . . ?
C8 C7 H7 120.5 . . ?
C6 C7 H7 120.5 . . ?
C5 C6 C7 120.43(15) . . ?
C5 C6 H6 119.8 . . ?
C7 C6 H6 119.8 . . ?
C30 C31 C32 121.13(14) . . ?
C30 C31 H31 119.4 . . ?
C32 C31 H31 119.4 . . ?
C18 C17 C16 120.01(15) . . ?
C18 C17 H17 120.0 . . ?
C16 C17 H17 120.0 . . ?
C27 C26 C25 118.87(14) . . ?
C27 C26 H26 120.6 . . ?
C25 C26 H26 120.6 . . ?
C27 C28 C29 117.49(13) . . ?
C27 C28 C30 122.93(13) . . ?
C29 C28 C30 119.58(13) . . ?
C23 C24 C19 122.65(14) . . ?
C23 C24 H24 118.7 . . ?
C19 C24 H24 118.7 . . ?
C15 C14 C13 122.00(14) . . ?
C15 C14 H14 119.0 . . ?
C13 C14 H14 119.0 . . ?
N1 C34 C35 123.15(14) . . ?
N1 C34 H34 118.4 . . ?
C35 C34 H34 118.4 . . ?
C16 C15 C14 120.60(14) . . ?
C16 C15 H15 119.7 . . ?
C14 C15 H15 119.7 . . ?
C6 C5 C1 122.70(15) . . ?
C6 C5 H5 118.7 . . ?
C1 C5 H5 118.7 . . ?
C10 C9 C12 120.83(14) . . ?
C10 C9 H9 119.6 . . ?
C12 C9 H9 119.6 . . ?
C22 C23 C24 120.39(14) . . ?
C22 C23 H23 119.8 . . ?
C24 C23 H23 119.8 . . ?

loop_
_geom_bond_atom_site_label_1
_geom_bond_atom_site_label_2
_geom_bond_distance
_geom_bond_site_symmetry_2
_geom_bond_publ_flag
Cu1 N2 2.0423(12) . ?
Cu1 N1 2.0668(12) . ?
Cu1 C2 2.2065(14) . ?
Cu1 C4 2.2497(15) . ?
Cu1 C1 2.2640(13) . ?
Cu1 C3 2.3575(13) . ?
C4 C11 1.407(2) . ?
C4 C3 1.4118(18) . ?
C4 H12 0.9800 . ?
C13 C18 1.393(2) . ?
C13 C14 1.400(2) . ?
C13 B1 1.636(2) . ?
C1 C2 1.410(2) . ?
C1 C5 1.4161(19) . ?
C1 B1 1.655(2) . ?
C3 C12 1.4106(19) . ?
C3 B1 1.652(2) . ?
C21 C22 1.379(2) . ?
C21 C20 1.3916(19) . ?
C21 H21 0.9300 . ?
C19 C24 1.3993(19) . ?
C19 C20 1.4013(19) . ?
C19 B1 1.641(2) . ?
N2 C25 1.3229(18) . ?
N2 C29 1.3586(18) . ?
C29 C28 1.4026(19) . ?
C29 C33 1.4400(18) . ?
N1 C34 1.3275(18) . ?
N1 C33 1.3573(17) . ?
C33 C32 1.4054(19) . ?
C20 H20 0.9300 . ?
C32 C36 1.404(2) . ?
C32 C31 1.436(2) . ?
C27 C26 1.366(2) . ?
C27 C28 1.402(2) . ?
C27 H27 0.9300 . ?
C2 C8 1.408(2) . ?
C2 H2 0.9800 . ?
C11 C10 1.383(2) . ?
C11 H11 0.9300 . ?
C16 C15 1.377(2) . ?
C16 C17 1.387(2) . ?
C16 H16 0.9300 . ?
C10 C9 1.379(2) . ?
C10 H10 0.9300 . ?
C12 C9 1.387(2) . ?
C12 H4 0.9300 . ?
C30 C31 1.344(2) . ?
C30 C28 1.436(2) . ?
C30 H30 0.9300 . ?
C36 C35 1.368(2) . ?
C36 H36 0.9300 . ?
C35 C34 1.393(2) . ?
C35 H35 0.9300 . ?
C8 C7 1.374(2) . ?
C8 H8 0.9300 . ?
C22 C23 1.386(2) . ?
C22 H22 0.9300 . ?
C18 C17 1.385(2) . ?
C18 H18 0.9300 . ?
C25 C26 1.403(2) . ?
C25 H25 0.9300 . ?
C7 C6 1.394(2) . ?
C7 H7 0.9300 . ?
C6 C5 1.388(2) . ?
C6 H6 0.9300 . ?
C31 H31 0.9300 . ?
C17 H17 0.9300 . ?
C26 H26 0.9300 . ?
C24 C23 1.391(2) . ?
C24 H24 0.9300 . ?
C14 C15 1.393(2) . ?
C14 H14 0.9300 . ?
C34 H34 0.9300 . ?
C15 H15 0.9300 . ?
C5 H5 0.9300 . ?
C9 H9 0.9300 . ?
C23 H23 0.9300 . ?
